data_1528267
loop_
_publ_author_name
'van Driel, M.'
'MacGillavry, C.H.'

_publ_section_title
;
 The crystal structure of phosphorus pentabromide
;
_journal_name_full
;
Recueil des Travaux Chimiques des Pays-Bas et de la Belgique
;
_journal_page_first 167
_journal_page_last 171
_journal_volume 62
_journal_year 1943
_chemical_formula_sum 'Br5 P'
_chemical_name_systematic 'P Br5'
_space_group_IT_number 57
_symmetry_space_group_name_Hall '-P 2c 2b'
_symmetry_space_group_name_H-M 'P b c m'
_cell_angle_alpha 90
_cell_angle_beta 90
_cell_angle_gamma 90
_cell_formula_units_Z 4
_cell_length_a 5.62
_cell_length_b 16.91
_cell_length_c 8.29
_cell_volume 787.834
_citation_journal_id_ASTM RTCPA3
_cod_data_source_file vanDriel_RTCPA3_1943_1530.cif
_cod_data_source_block Br5P1
_cod_original_cell_volume 787.8335
_cod_original_formula_sum 'Br5 P1'
_cod_database_code 1528267

loop_
_symmetry_equiv_pos_as_xyz
x,y,z
-x,-y,z+1/2
x,-y+1/2,-z
-x,y+1/2,-z+1/2
-x,-y,-z
x,y,-z-1/2
-x,y-1/2,z
x,-y-1/2,z-1/2

loop_
_atom_site_label
_atom_site_type_symbol
_atom_site_fract_x
_atom_site_fract_y
_atom_site_fract_z
_atom_site_occupancy
_atom_site_U_iso_or_equiv
Br4 Br-1 0.605 0.4 0.25 1 0.0
Br3 Br-1 0.258 0.123 0.04 1 0.0
Br1 Br-1 -0.211 0.038 0.25 1 0.0
Br2 Br-1 -0.154 0.237 0.25 1 0.0
P1 P+5 0.035 0.125 0.25 1 0.0
